data_9015634
loop_
_publ_author_name
'Ghose, S.'
'Sen Gupta, P. K.'
'Boggs, R. C.'
'Schlemper, E. O.'

_publ_section_title
;
 Crystal chemistry of a nonstoichiometric carpholite,
 Kx(Mn2-x,Lix)Al4Si4O12(OH)4F4: A chain silicate related to pyroxenes
;
_journal_name_full 'American Mineralogist'
_journal_page_first 1084
_journal_page_last 1090
_journal_volume 74
_journal_year 1989
_chemical_compound_source 'Sawtooth batholith, Idaho, USA'
_chemical_formula_sum 'Al4 F4 H4 K0.65 Li0.672 Mn1.35 O16 Si4'
_chemical_name_mineral Carpholite
_space_group_IT_number 68
_symmetry_space_group_name_Hall '-C 2a 2ac'
_symmetry_space_group_name_H-M 'C c c a :2'
_cell_angle_alpha 90
_cell_angle_beta 90
_cell_angle_gamma 90
_cell_length_a 13.715
_cell_length_b 20.302
_cell_length_c 5.138
_cell_formula_units_Z 4
_cell_volume 1430.635
_database_code_amcsd 0001265
_exptl_crystal_density_diffrn 3.067
_cod_original_sg_symbol_H-M 'C c c a'
_cod_original_formula_sum 'K.65 Mn1.35 Li.672 Al4 Si4 O16 F4 H4'
_cod_database_code 9015634

loop_
_space_group_symop_operation_xyz
x,y,z
1/2+x,1/2+y,z
x,-y,1/2+z
1/2+x,1/2-y,1/2+z
-x,y,1/2-z
1/2-x,1/2+y,1/2-z
-x,1/2+y,1/2+z
1/2-x,+y,1/2+z
x,1/2-y,1/2-z
1/2+x,-y,1/2-z
x,1/2+y,-z
1/2+x,+y,-z
-x,1/2-y,z
1/2-x,-y,z
-x,-y,-z
1/2-x,1/2-y,-z

loop_
_atom_site_aniso_label
_atom_site_aniso_U_11
_atom_site_aniso_U_22
_atom_site_aniso_U_33
_atom_site_aniso_U_12
_atom_site_aniso_U_13
_atom_site_aniso_U_23
K 0.01900 0.05460 0.01960 0.00000 0.00000 0.00000
Mn 0.00610 0.00730 0.00580 0.00000 0.00190 0.00000
Al1 0.00710 0.00680 0.00580 0.00000 0.00000 -0.00020
Al2 0.00680 0.00860 0.00670 0.00000 -0.00080 0.00000
Si 0.00610 0.00640 0.00560 0.00050 0.00000 0.00050
O1 0.00930 0.00710 0.00630 0.00200 0.00060 0.00060
O2 0.00620 0.01100 0.00950 0.00200 -0.00040 0.00110
O3 0.01120 0.00850 0.00610 0.00020 -0.00270 0.00010
O-h4 0.00600 0.01090 0.00890 0.00150 0.00080 0.00090
F 0.01470 0.01700 0.01560 0.00530 0.00190 0.00090

loop_
_atom_site_label
_atom_site_fract_x
_atom_site_fract_y
_atom_site_fract_z
_atom_site_occupancy
_atom_site_U_iso_or_equiv
K 0.00000 0.25000 0.75000 0.65000 ?
Mn 0.00000 0.37733 0.25000 0.67500 ?
Li 0.00090 0.37650 0.25800 0.16800 0.01900
Al1 0.19536 0.25000 0.25000 1.00000 ?
Al2 0.00000 0.46136 0.75000 1.00000 ?
Si 0.19323 0.37902 0.91370 1.00000 ?
O1 0.20710 0.29943 0.93120 1.00000 ?
O2 0.08050 0.39809 0.89970 1.00000 ?
O3 0.24560 0.41057 0.17230 1.00000 ?
O-h4 0.06890 0.46806 0.43230 1.00000 ?
F 0.10260 0.30594 0.36670 1.00000 ?
H 0.12500 0.46200 0.41540 1.00000 0.04500

loop_
_cod_related_entry_id
_cod_related_entry_database
_cod_related_entry_code
1 AMCSD 0001265
